data_7200831
loop_
_publ_author_name
'Bettens, Ryan P. A.'
'Dakternieks, Dainis'
'Duthie, Andrew'
'Kuan, Fong Sheen'
'Tiekink, Edward R. T.'

_publ_section_title
;
 The influence of crystal packing effects upon the molecular structures
 of Ph3Sn(CH2)nSnPh3, n = 1 to 8, as determined by X-ray
 crystallography and DFT molecular orbital calculations. Supramolecular
 aggregation patterns sustained by C--H&#x22EF;\p interactions
;
_journal_issue 7
_journal_name_full CrystEngComm
_journal_page_first 1362
_journal_paper_doi 10.1039/b822682b
_journal_volume 11
_journal_year 2009
_chemical_formula_moiety 'C37 H32 Sn2'
_chemical_formula_sum 'C37 H32 Sn2'
_chemical_formula_weight 714.01
_chemical_name_systematic
;
?
;
_space_group_IT_number 14
_symmetry_cell_setting monoclinic
_symmetry_space_group_name_Hall '-P 2ybc'
_symmetry_space_group_name_H-M 'P 1 21/c 1'
_atom_sites_solution_hydrogens geom
_atom_sites_solution_primary direct
_atom_sites_solution_secondary difmap
_audit_creation_method SHELXL-97
_cell_angle_alpha 90
_cell_angle_beta 93.75(4)
_cell_angle_gamma 90
_cell_formula_units_Z 8
_cell_length_a 19.581(5)
_cell_length_b 13.149(4)
_cell_length_c 24.190(13)
_cell_measurement_reflns_used 24
_cell_measurement_temperature 173(2)
_cell_measurement_theta_max 8.6
_cell_measurement_theta_min 7.3
_cell_volume 6215(4)
_computing_cell_refinement 'MSC/AFC Diffractometer Control'
_computing_data_collection 'MSC/AFC Diffractometer Control (MSC, 1996)'
_computing_data_reduction 'teXsan for Windows (MSC, 1997)'
_computing_molecular_graphics 'ORTEPII (Johnson, 1976) & Brandenburg (Crystal Impact, 2006)'
_computing_publication_material SHELXL97
_computing_structure_refinement 'SHELXL97 (Sheldrick, 2008)'
_computing_structure_solution 'PATTY in DIRDIF92 (Beurskens et al., 1992)'
_diffrn_ambient_temperature 173(2)
_diffrn_measured_fraction_theta_full 0.999
_diffrn_measured_fraction_theta_max 0.999
_diffrn_measurement_device AFC7R
_diffrn_measurement_method \w-2\q
_diffrn_radiation_detector 'scintillation counter'
_diffrn_radiation_monochromator graphite
_diffrn_radiation_source 'X-ray tube'
_diffrn_radiation_type 'Mo K\a'
_diffrn_radiation_wavelength 0.7107
_diffrn_reflns_av_R_equivalents 0.038
_diffrn_reflns_av_sigmaI/netI 0.091
_diffrn_reflns_limit_h_max 25
_diffrn_reflns_limit_h_min 0
_diffrn_reflns_limit_k_max 17
_diffrn_reflns_limit_k_min 0
_diffrn_reflns_limit_l_max 31
_diffrn_reflns_limit_l_min -31
_diffrn_reflns_number 14666
_diffrn_reflns_theta_full 27.5
_diffrn_reflns_theta_max 27.5
_diffrn_reflns_theta_min 3.0
_diffrn_standards_decay_% 1.4
_diffrn_standards_interval_count 400
_diffrn_standards_number 3
_exptl_absorpt_coefficient_mu 1.630
_exptl_absorpt_correction_type none
_exptl_crystal_colour colourless
_exptl_crystal_density_diffrn 1.526
_exptl_crystal_density_method 'not measured'
_exptl_crystal_description plate
_exptl_crystal_F_000 2832
_exptl_crystal_size_max 0.16
_exptl_crystal_size_mid 0.13
_exptl_crystal_size_min 0.05
_refine_diff_density_max 1.44
_refine_diff_density_min -1.17
_refine_diff_density_rms 0.131
_refine_ls_extinction_method none
_refine_ls_goodness_of_fit_ref 1.00
_refine_ls_hydrogen_treatment constr
_refine_ls_matrix_type full
_refine_ls_number_parameters 703
_refine_ls_number_reflns 14260
_refine_ls_number_restraints 0
_refine_ls_restrained_S_all 1.00
_refine_ls_R_factor_all 0.115
_refine_ls_R_factor_gt 0.038
_refine_ls_shift/su_max 0.001
_refine_ls_shift/su_mean 0.000
_refine_ls_structure_factor_coef Fsqd
_refine_ls_weighting_details 'calc w=1/[\s^2^(Fo^2^)+(0.0510P)^2^] where P=(Fo^2^+2Fc^2^)/3'
_refine_ls_weighting_scheme calc
_refine_ls_wR_factor_gt 0.091
_refine_ls_wR_factor_ref 0.115
_reflns_number_gt 7824
_reflns_number_total 14260
_reflns_threshold_expression I>2\s(I)
_cod_data_source_file b822682b.txt
_cod_data_source_block 1
_cod_original_sg_symbol_H-M 'P 21/c'
_cod_database_code 7200831

loop_
_symmetry_equiv_pos_as_xyz
'x, y, z'
'-x, y+1/2, -z+1/2'
'-x, -y, -z'
'x, -y-1/2, z-1/2'

loop_
_atom_site_label
_atom_site_type_symbol
_atom_site_fract_x
_atom_site_fract_y
_atom_site_fract_z
_atom_site_U_iso_or_equiv
_atom_site_adp_type
_atom_site_occupancy
_atom_site_symmetry_multiplicity
_atom_site_calc_flag
_atom_site_refinement_flags
_atom_site_disorder_assembly
_atom_site_disorder_group
Sn1 Sn 0.520902(19) 0.75262(3) 0.134469(15) 0.03330(10) Uani 1 1 d . . .
Sn2 Sn 0.608284(18) 0.86007(3) 0.014301(15) 0.03097(10) Uani 1 1 d . . .
Sn3 Sn 0.082177(19) 0.29783(3) 0.122098(15) 0.03144(10) Uani 1 1 d . . .
Sn4 Sn 0.034636(19) 0.17038(3) 0.251842(15) 0.03235(10) Uani 1 1 d . . .
C1 C 0.5170(3) 0.8245(5) 0.0544(2) 0.0359(13) Uani 1 1 d . . .
H1A H 0.4889 0.7804 0.0288 0.043 Uiso 1 1 calc R . .
H1B H 0.4915 0.8890 0.0577 0.043 Uiso 1 1 calc R . .
C2 C 0.0753(3) 0.2967(5) 0.2106(2) 0.0387(13) Uani 1 1 d . . .
H2A H 0.1222 0.3081 0.2274 0.046 Uiso 1 1 calc R . .
H2B H 0.0479 0.3568 0.2199 0.046 Uiso 1 1 calc R . .
C11 C 0.4239(3) 0.7725(4) 0.1702(2) 0.0353(13) Uani 1 1 d . . .
C12 C 0.3850(3) 0.8600(5) 0.1644(2) 0.0500(17) Uani 1 1 d . . .
H12 H 0.4023 0.9165 0.1453 0.060 Uiso 1 1 calc R . .
C13 C 0.3215(4) 0.8670(6) 0.1856(3) 0.066(2) Uani 1 1 d . . .
H13 H 0.2956 0.9278 0.1810 0.079 Uiso 1 1 calc R . .
C14 C 0.2959(3) 0.7866(6) 0.2131(3) 0.059(2) Uani 1 1 d . . .
H14 H 0.2521 0.7915 0.2276 0.071 Uiso 1 1 calc R . .
C15 C 0.3329(4) 0.6991(6) 0.2201(3) 0.061(2) Uani 1 1 d . . .
H15 H 0.3150 0.6433 0.2394 0.073 Uiso 1 1 calc R . .
C16 C 0.3970(3) 0.6919(5) 0.1987(3) 0.0458(15) Uani 1 1 d . . .
H16 H 0.4227 0.6310 0.2037 0.055 Uiso 1 1 calc R . .
C21 C 0.5302(3) 0.5917(5) 0.1266(2) 0.0397(14) Uani 1 1 d . . .
C22 C 0.4896(4) 0.5387(6) 0.0863(3) 0.061(2) Uani 1 1 d . . .
H22 H 0.4604 0.5756 0.0606 0.073 Uiso 1 1 calc R . .
C23 C 0.4913(5) 0.4359(7) 0.0833(4) 0.083(3) Uani 1 1 d . . .
H23 H 0.4644 0.4024 0.0547 0.099 Uiso 1 1 calc R . .
C24 C 0.5313(5) 0.3782(6) 0.1210(4) 0.078(3) Uani 1 1 d . . .
H24 H 0.5309 0.3061 0.1192 0.094 Uiso 1 1 calc R . .
C25 C 0.5710(4) 0.4276(6) 0.1603(4) 0.063(2) Uani 1 1 d . . .
H25 H 0.5999 0.3895 0.1858 0.076 Uiso 1 1 calc R . .
C26 C 0.5702(3) 0.5328(5) 0.1641(3) 0.0470(16) Uani 1 1 d . . .
H26 H 0.5975 0.5655 0.1928 0.056 Uiso 1 1 calc R . .
C31 C 0.5985(3) 0.8129(4) 0.1918(2) 0.0339(12) Uani 1 1 d . . .
C32 C 0.5800(3) 0.8719(5) 0.2358(2) 0.0427(14) Uani 1 1 d . . .
H32 H 0.5329 0.8843 0.2406 0.051 Uiso 1 1 calc R . .
C33 C 0.6294(4) 0.9130(5) 0.2732(3) 0.0535(17) Uani 1 1 d . . .
H33 H 0.6159 0.9522 0.3036 0.064 Uiso 1 1 calc R . .
C34 C 0.6986(4) 0.8971(5) 0.2662(3) 0.0575(19) Uani 1 1 d . . .
H34 H 0.7324 0.9268 0.2911 0.069 Uiso 1 1 calc R . .
C35 C 0.7174(3) 0.8384(5) 0.2232(3) 0.0484(16) Uani 1 1 d . . .
H35 H 0.7645 0.8262 0.2188 0.058 Uiso 1 1 calc R . .
C36 C 0.6685(3) 0.7963(5) 0.1859(2) 0.0398(14) Uani 1 1 d . . .
H36 H 0.6825 0.7559 0.1561 0.048 Uiso 1 1 calc R . .
C41 C 0.5825(3) 0.8608(4) -0.0732(2) 0.0344(12) Uani 1 1 d . . .
C42 C 0.6284(3) 0.8266(5) -0.1111(2) 0.0398(14) Uani 1 1 d . . .
H42 H 0.6717 0.8000 -0.0982 0.048 Uiso 1 1 calc R . .
C43 C 0.6108(4) 0.8317(6) -0.1673(3) 0.0527(18) Uani 1 1 d . . .
H43 H 0.6424 0.8095 -0.1928 0.063 Uiso 1 1 calc R . .
C44 C 0.5483(4) 0.8681(6) -0.1864(3) 0.0573(18) Uani 1 1 d . . .
H44 H 0.5370 0.8713 -0.2252 0.069 Uiso 1 1 calc R . .
C45 C 0.5018(3) 0.9000(5) -0.1505(3) 0.0508(16) Uani 1 1 d . . .
H45 H 0.4583 0.9247 -0.1640 0.061 Uiso 1 1 calc R . .
C46 C 0.5191(3) 0.8959(5) -0.0936(2) 0.0394(14) Uani 1 1 d . . .
H46 H 0.4868 0.9174 -0.0685 0.047 Uiso 1 1 calc R . .
C51 C 0.6875(3) 0.7536(4) 0.0365(2) 0.0312(12) Uani 1 1 d . . .
C52 C 0.7555(3) 0.7869(5) 0.0459(2) 0.0377(13) Uani 1 1 d . . .
H52 H 0.7670 0.8552 0.0377 0.045 Uiso 1 1 calc R . .
C53 C 0.7892(3) 0.6224(5) 0.0797(2) 0.0461(16) Uani 1 1 d . . .
H53 H 0.8237 0.5779 0.0949 0.055 Uiso 1 1 calc R . .
C54 C 0.8054(3) 0.7214(5) 0.0670(2) 0.0430(15) Uani 1 1 d . . .
H54 H 0.8513 0.7445 0.0728 0.052 Uiso 1 1 calc R . .
C55 C 0.7229(3) 0.5881(5) 0.0702(2) 0.0456(15) Uani 1 1 d . . .
H55 H 0.7118 0.5198 0.0788 0.055 Uiso 1 1 calc R . .
C56 C 0.6726(3) 0.6534(5) 0.0482(2) 0.0399(14) Uani 1 1 d . . .
H56 H 0.6273 0.6288 0.0410 0.048 Uiso 1 1 calc R . .
C61 C 0.6443(3) 1.0099(5) 0.0358(2) 0.0354(13) Uani 1 1 d . . .
C62 C 0.6478(3) 1.0828(5) -0.0051(3) 0.0427(15) Uani 1 1 d . . .
H62 H 0.6365 1.0650 -0.0426 0.051 Uiso 1 1 calc R . .
C63 C 0.6680(3) 1.1826(5) 0.0082(3) 0.0569(19) Uani 1 1 d . . .
H63 H 0.6715 1.2313 -0.0205 0.068 Uiso 1 1 calc R . .
C64 C 0.6825(4) 1.2104(6) 0.0623(4) 0.063(2) Uani 1 1 d . . .
H64 H 0.6948 1.2785 0.0714 0.076 Uiso 1 1 calc R . .
C65 C 0.6790(4) 1.1380(6) 0.1034(3) 0.064(2) Uani 1 1 d . . .
H65 H 0.6895 1.1565 0.1409 0.077 Uiso 1 1 calc R . .
C66 C 0.6608(3) 1.0399(5) 0.0908(3) 0.0508(16) Uani 1 1 d . . .
H66 H 0.6592 0.9912 0.1197 0.061 Uiso 1 1 calc R . .
C71 C -0.0169(3) 0.3279(5) 0.0824(2) 0.0349(13) Uani 1 1 d . . .
C72 C -0.0314(3) 0.4217(5) 0.0571(2) 0.0424(15) Uani 1 1 d . . .
H72 H 0.0030 0.4726 0.0578 0.051 Uiso 1 1 calc R . .
C73 C -0.0943(4) 0.4416(6) 0.0314(2) 0.0514(18) Uani 1 1 d . . .
H73 H -0.1034 0.5062 0.0150 0.062 Uiso 1 1 calc R . .
C74 C -0.1444(3) 0.3681(6) 0.0294(2) 0.055(2) Uani 1 1 d . . .
H74 H -0.1877 0.3821 0.0110 0.066 Uiso 1 1 calc R . .
C75 C -0.1323(3) 0.2739(6) 0.0538(3) 0.0521(18) Uani 1 1 d . . .
H75 H -0.1671 0.2234 0.0528 0.063 Uiso 1 1 calc R . .
C76 C -0.0677(3) 0.2548(5) 0.0799(2) 0.0403(14) Uani 1 1 d . . .
H76 H -0.0586 0.1901 0.0963 0.048 Uiso 1 1 calc R . .
C81 C 0.1197(3) 0.1608(4) 0.0872(2) 0.0317(12) Uani 1 1 d . . .
C82 C 0.0843(3) 0.1134(5) 0.0422(2) 0.0398(14) Uani 1 1 d . . .
H82 H 0.0408 0.1388 0.0291 0.048 Uiso 1 1 calc R . .
C83 C 0.1112(3) 0.0307(5) 0.0165(3) 0.0449(15) Uani 1 1 d . . .
H83 H 0.0860 -0.0004 -0.0138 0.054 Uiso 1 1 calc R . .
C84 C 0.1751(3) -0.0079(5) 0.0345(3) 0.0478(16) Uani 1 1 d . . .
H84 H 0.1939 -0.0646 0.0165 0.057 Uiso 1 1 calc R . .
C85 C 0.2104(3) 0.0373(5) 0.0785(3) 0.0470(16) Uani 1 1 d . . .
H85 H 0.2542 0.0120 0.0911 0.056 Uiso 1 1 calc R . .
C86 C 0.1828(3) 0.1200(5) 0.1050(2) 0.0396(14) Uani 1 1 d . . .
H86 H 0.2076 0.1493 0.1361 0.047 Uiso 1 1 calc R . .
C91 C 0.1545(3) 0.4158(4) 0.1085(2) 0.0334(12) Uani 1 1 d . . .
C92 C 0.2134(3) 0.3981(5) 0.0805(2) 0.0412(14) Uani 1 1 d . . .
H92 H 0.2191 0.3344 0.0629 0.049 Uiso 1 1 calc R . .
C93 C 0.2638(3) 0.4723(6) 0.0779(3) 0.0520(17) Uani 1 1 d . . .
H93 H 0.3039 0.4584 0.0591 0.062 Uiso 1 1 calc R . .
C94 C 0.2559(3) 0.5645(5) 0.1022(3) 0.0515(17) Uani 1 1 d . . .
H94 H 0.2909 0.6145 0.1012 0.062 Uiso 1 1 calc R . .
C95 C 0.1970(4) 0.5850(5) 0.1283(3) 0.0530(17) Uani 1 1 d . . .
H95 H 0.1906 0.6504 0.1439 0.064 Uiso 1 1 calc R . .
C96 C 0.1472(3) 0.5116(5) 0.1321(2) 0.0423(14) Uani 1 1 d . . .
H96 H 0.1074 0.5265 0.1510 0.051 Uiso 1 1 calc R . .
C101 C -0.0443(3) 0.0881(4) 0.2055(2) 0.0343(12) Uani 1 1 d . . .
C102 C -0.0284(3) 0.0181(4) 0.1655(2) 0.0416(14) Uani 1 1 d . . .
H102 H 0.0180 0.0086 0.1574 0.050 Uiso 1 1 calc R . .
C103 C -0.0792(4) -0.0381(5) 0.1370(3) 0.0523(17) Uani 1 1 d . . .
H103 H -0.0673 -0.0867 0.1102 0.063 Uiso 1 1 calc R . .
C104 C -0.1462(4) -0.0241(6) 0.1473(3) 0.064(2) Uani 1 1 d . . .
H104 H -0.1810 -0.0619 0.1272 0.077 Uiso 1 1 calc R . .
C105 C -0.1632(3) 0.0444(6) 0.1865(3) 0.065(2) Uani 1 1 d . . .
H105 H -0.2100 0.0539 0.1935 0.077 Uiso 1 1 calc R . .
C106 C -0.1129(3) 0.1009(5) 0.2164(2) 0.0447(15) Uani 1 1 d . . .
H106 H -0.1252 0.1477 0.2439 0.054 Uiso 1 1 calc R . .
C111 C 0.1155(3) 0.0668(4) 0.2748(2) 0.0333(12) Uani 1 1 d . . .
C112 C 0.1835(3) 0.0890(5) 0.2659(2) 0.0417(14) Uani 1 1 d . . .
H112 H 0.1943 0.1502 0.2475 0.050 Uiso 1 1 calc R . .
C113 C 0.2350(3) 0.0230(6) 0.2834(3) 0.0591(19) Uani 1 1 d . . .
H113 H 0.2810 0.0398 0.2772 0.071 Uiso 1 1 calc R . .
C114 C 0.2214(4) -0.0657(6) 0.3095(3) 0.061(2) Uani 1 1 d . . .
H114 H 0.2575 -0.1104 0.3216 0.073 Uiso 1 1 calc R . .
C115 C 0.1539(4) -0.0894(5) 0.3182(3) 0.0541(18) Uani 1 1 d . . .
H115 H 0.1433 -0.1512 0.3360 0.065 Uiso 1 1 calc R . .
C116 C 0.1026(3) -0.0239(5) 0.3012(2) 0.0420(14) Uani 1 1 d . . .
H116 H 0.0567 -0.0412 0.3076 0.050 Uiso 1 1 calc R . .
C121 C -0.0102(3) 0.2211(4) 0.3252(2) 0.0342(13) Uani 1 1 d . . .
C122 C 0.0128(3) 0.1833(5) 0.3771(2) 0.0385(13) Uani 1 1 d . . .
H122 H 0.0487 0.1345 0.3802 0.046 Uiso 1 1 calc R . .
C123 C -0.0175(4) 0.2179(5) 0.4244(3) 0.0509(17) Uani 1 1 d . . .
H123 H -0.0026 0.1911 0.4596 0.061 Uiso 1 1 calc R . .
C124 C -0.0677(4) 0.2889(5) 0.4210(3) 0.057(2) Uani 1 1 d . . .
H124 H -0.0866 0.3126 0.4538 0.069 Uiso 1 1 calc R . .
C125 C -0.0916(3) 0.3269(5) 0.3703(3) 0.0520(17) Uani 1 1 d . . .
H125 H -0.1272 0.3762 0.3680 0.062 Uiso 1 1 calc R . .
C126 C -0.0631(3) 0.2922(5) 0.3226(2) 0.0412(14) Uani 1 1 d . . .
H126 H -0.0801 0.3174 0.2875 0.049 Uiso 1 1 calc R . .

loop_
_atom_site_aniso_label
_atom_site_aniso_U_11
_atom_site_aniso_U_22
_atom_site_aniso_U_33
_atom_site_aniso_U_23
_atom_site_aniso_U_13
_atom_site_aniso_U_12
Sn1 0.02861(19) 0.0403(2) 0.03088(19) -0.00188(17) 0.00139(15) -0.00205(17)
Sn2 0.02688(18) 0.0363(2) 0.02945(19) -0.00030(16) -0.00023(14) 0.00369(16)
Sn3 0.02998(19) 0.0392(2) 0.02496(18) 0.00035(16) 0.00082(14) 0.00284(17)
Sn4 0.0315(2) 0.0415(2) 0.02408(18) -0.00102(16) 0.00207(14) -0.00202(17)
C1 0.029(3) 0.046(3) 0.033(3) 0.004(3) -0.001(2) 0.001(3)
C2 0.036(3) 0.047(4) 0.033(3) 0.003(3) 0.003(2) 0.002(3)
C11 0.032(3) 0.044(4) 0.030(3) -0.004(2) 0.001(2) -0.001(3)
C12 0.058(4) 0.058(4) 0.036(3) 0.003(3) 0.016(3) 0.007(3)
C13 0.056(4) 0.080(6) 0.062(5) -0.006(4) 0.013(4) 0.027(4)
C14 0.039(4) 0.090(6) 0.050(4) -0.019(4) 0.013(3) -0.004(4)
C15 0.050(4) 0.070(5) 0.065(5) -0.018(4) 0.020(4) -0.022(4)
C16 0.041(3) 0.045(4) 0.052(4) -0.007(3) 0.008(3) -0.002(3)
C21 0.033(3) 0.047(4) 0.040(3) -0.003(3) 0.009(3) -0.003(3)
C22 0.064(5) 0.058(5) 0.059(4) -0.007(4) -0.019(4) -0.005(4)
C23 0.100(7) 0.060(6) 0.087(6) -0.024(5) -0.009(5) -0.025(5)
C24 0.095(7) 0.043(5) 0.099(7) -0.010(5) 0.023(6) -0.005(5)
C25 0.061(5) 0.045(4) 0.085(6) 0.015(4) 0.016(4) 0.002(4)
C26 0.036(3) 0.054(4) 0.052(4) -0.005(3) 0.007(3) -0.003(3)
C31 0.040(3) 0.031(3) 0.029(3) 0.004(2) -0.004(2) -0.004(2)
C32 0.047(4) 0.039(3) 0.043(3) -0.005(3) 0.003(3) 0.006(3)
C33 0.073(5) 0.044(4) 0.043(4) -0.012(3) 0.004(3) 0.011(4)
C34 0.072(5) 0.051(4) 0.046(4) -0.002(3) -0.022(4) -0.006(4)
C35 0.038(3) 0.059(4) 0.047(4) 0.007(3) -0.007(3) -0.003(3)
C36 0.033(3) 0.047(4) 0.039(3) -0.003(3) -0.001(2) -0.002(3)
C41 0.043(3) 0.033(3) 0.027(3) -0.001(2) -0.003(2) -0.005(3)
C42 0.035(3) 0.048(4) 0.036(3) -0.005(3) 0.004(2) -0.001(3)
C43 0.057(4) 0.067(5) 0.036(3) -0.015(3) 0.019(3) -0.002(4)
C44 0.069(5) 0.071(5) 0.031(3) 0.000(3) 0.000(3) 0.003(4)
C45 0.044(4) 0.057(4) 0.050(4) 0.007(3) -0.009(3) 0.009(3)
C46 0.039(3) 0.044(3) 0.034(3) 0.004(3) 0.002(3) 0.004(3)
C51 0.031(3) 0.040(3) 0.022(2) -0.004(2) -0.001(2) 0.000(3)
C52 0.032(3) 0.046(4) 0.034(3) -0.001(3) 0.002(2) 0.007(3)
C53 0.040(3) 0.060(4) 0.038(3) 0.001(3) -0.001(3) 0.021(3)
C54 0.032(3) 0.053(4) 0.043(3) -0.003(3) 0.001(3) 0.004(3)
C55 0.060(4) 0.034(3) 0.043(3) 0.006(3) 0.005(3) 0.009(3)
C56 0.036(3) 0.049(4) 0.035(3) -0.006(3) 0.005(2) 0.001(3)
C61 0.018(2) 0.044(3) 0.044(3) -0.003(3) 0.002(2) 0.005(2)
C62 0.028(3) 0.047(4) 0.053(4) 0.004(3) 0.001(3) 0.003(3)
C63 0.041(4) 0.050(4) 0.080(5) 0.014(4) 0.005(4) -0.002(3)
C64 0.044(4) 0.040(4) 0.104(7) -0.017(4) -0.008(4) -0.001(3)
C65 0.057(4) 0.059(5) 0.074(5) -0.024(4) -0.013(4) -0.001(4)
C66 0.048(4) 0.054(4) 0.049(4) -0.004(3) -0.003(3) 0.001(3)
C71 0.034(3) 0.050(4) 0.021(2) 0.000(2) 0.001(2) 0.013(3)
C72 0.046(4) 0.051(4) 0.032(3) 0.003(3) 0.013(3) 0.011(3)
C73 0.062(4) 0.061(4) 0.032(3) 0.009(3) 0.006(3) 0.029(4)
C74 0.047(4) 0.086(6) 0.030(3) -0.008(3) -0.011(3) 0.034(4)
C75 0.034(3) 0.079(5) 0.042(3) -0.021(3) -0.006(3) 0.011(3)
C76 0.038(3) 0.047(4) 0.036(3) -0.002(3) -0.003(2) 0.007(3)
C81 0.034(3) 0.037(3) 0.025(3) 0.004(2) 0.008(2) 0.001(2)
C82 0.040(3) 0.048(4) 0.032(3) 0.004(3) 0.006(2) 0.005(3)
C83 0.047(4) 0.050(4) 0.038(3) -0.005(3) 0.006(3) -0.003(3)
C84 0.055(4) 0.036(3) 0.055(4) -0.002(3) 0.023(3) -0.006(3)
C85 0.039(3) 0.051(4) 0.052(4) 0.004(3) 0.012(3) 0.009(3)
C86 0.037(3) 0.047(4) 0.034(3) 0.001(3) 0.008(3) 0.005(3)
C91 0.032(3) 0.041(3) 0.026(3) 0.006(2) -0.002(2) 0.001(2)
C92 0.045(3) 0.048(4) 0.032(3) -0.006(3) 0.004(3) 0.001(3)
C93 0.047(4) 0.070(5) 0.041(3) 0.006(3) 0.012(3) -0.011(3)
C94 0.051(4) 0.057(5) 0.045(4) 0.013(3) -0.005(3) -0.015(3)
C95 0.059(4) 0.039(4) 0.059(4) -0.005(3) -0.013(3) -0.003(3)
C96 0.047(4) 0.039(3) 0.040(3) -0.002(3) -0.005(3) 0.005(3)
C101 0.039(3) 0.037(3) 0.027(3) 0.001(2) -0.003(2) -0.001(3)
C102 0.045(3) 0.037(3) 0.043(3) 0.004(3) 0.001(3) -0.003(3)
C103 0.075(5) 0.043(4) 0.038(3) -0.010(3) -0.005(3) 0.002(4)
C104 0.058(5) 0.069(5) 0.062(5) -0.015(4) -0.018(4) -0.011(4)
C105 0.035(4) 0.081(6) 0.076(5) -0.023(4) -0.005(3) -0.008(4)
C106 0.036(3) 0.057(4) 0.041(3) -0.013(3) 0.007(3) -0.008(3)
C111 0.038(3) 0.038(3) 0.025(3) -0.002(2) 0.007(2) 0.001(3)
C112 0.033(3) 0.053(4) 0.039(3) 0.005(3) 0.006(3) -0.002(3)
C113 0.034(4) 0.080(6) 0.064(5) -0.011(4) 0.008(3) 0.004(4)
C114 0.065(5) 0.072(5) 0.044(4) -0.011(4) -0.006(3) 0.038(4)
C115 0.088(6) 0.039(4) 0.035(3) 0.000(3) 0.001(3) 0.010(4)
C116 0.045(4) 0.050(4) 0.030(3) 0.000(3) 0.004(3) -0.004(3)
C121 0.035(3) 0.042(3) 0.026(3) -0.006(2) 0.003(2) -0.010(3)
C122 0.046(3) 0.040(3) 0.030(3) 0.001(2) 0.005(3) -0.003(3)
C123 0.078(5) 0.046(4) 0.030(3) -0.002(3) 0.009(3) -0.019(4)
C124 0.084(5) 0.051(4) 0.041(4) -0.012(3) 0.033(4) -0.010(4)
C125 0.050(4) 0.048(4) 0.060(4) -0.007(3) 0.015(3) 0.002(3)
C126 0.045(3) 0.044(3) 0.035(3) -0.002(3) 0.006(3) -0.003(3)

loop_
_atom_type_symbol
_atom_type_description
_atom_type_scat_dispersion_real
_atom_type_scat_dispersion_imag
_atom_type_scat_source
C C 0.0033 0.0016 'International Tables Vol C Tables 4.2.6.8 and 6.1.1.4'
H H 0.0000 0.0000 'International Tables Vol C Tables 4.2.6.8 and 6.1.1.4'
Sn Sn -0.6537 1.4246 'International Tables Vol C Tables 4.2.6.8 and 6.1.1.4'

loop_
_geom_angle_atom_site_label_1
_geom_angle_atom_site_label_2
_geom_angle_atom_site_label_3
_geom_angle
_geom_angle_site_symmetry_1
_geom_angle_site_symmetry_3
_geom_angle_publ_flag
C21 Sn1 C31 111.3(2) . . ?
C21 Sn1 C11 103.8(2) . . ?
C31 Sn1 C11 107.6(2) . . ?
C21 Sn1 C1 110.7(2) . . ?
C31 Sn1 C1 113.7(2) . . ?
C11 Sn1 C1 109.1(2) . . ?
C61 Sn2 C1 111.2(2) . . ?
C61 Sn2 C51 108.7(2) . . ?
C1 Sn2 C51 111.0(2) . . ?
C61 Sn2 C41 106.7(2) . . ?
C1 Sn2 C41 107.4(2) . . ?
C51 Sn2 C41 111.8(2) . . ?
C91 Sn3 C81 107.6(2) . . ?
C91 Sn3 C71 112.7(2) . . ?
C81 Sn3 C71 107.6(2) . . ?
C91 Sn3 C2 104.0(2) . . ?
C81 Sn3 C2 115.6(2) . . ?
C71 Sn3 C2 109.5(2) . . ?
C2 Sn4 C111 109.1(2) . . ?
C2 Sn4 C121 109.5(2) . . ?
C111 Sn4 C121 108.7(2) . . ?
C2 Sn4 C101 115.5(2) . . ?
C111 Sn4 C101 108.1(2) . . ?
C121 Sn4 C101 105.7(2) . . ?
Sn2 C1 Sn1 121.5(2) . . ?
Sn2 C1 H1A 107.0 . . ?
Sn1 C1 H1A 107.0 . . ?
Sn2 C1 H1B 107.0 . . ?
Sn1 C1 H1B 107.0 . . ?
H1A C1 H1B 106.7 . . ?
Sn4 C2 Sn3 121.5(3) . . ?
Sn4 C2 H2A 106.9 . . ?
Sn3 C2 H2A 106.9 . . ?
Sn4 C2 H2B 106.9 . . ?
Sn3 C2 H2B 106.9 . . ?
H2A C2 H2B 106.7 . . ?
C16 C11 C12 117.5(5) . . ?
C16 C11 Sn1 118.7(4) . . ?
C12 C11 Sn1 123.7(4) . . ?
C11 C12 C13 121.5(7) . . ?
C11 C12 H12 119.3 . . ?
C13 C12 H12 119.3 . . ?
C14 C13 C12 120.0(7) . . ?
C14 C13 H13 120.0 . . ?
C12 C13 H13 120.0 . . ?
C15 C14 C13 120.3(6) . . ?
C15 C14 H14 119.8 . . ?
C13 C14 H14 119.8 . . ?
C14 C15 C16 119.8(7) . . ?
C14 C15 H15 120.1 . . ?
C16 C15 H15 120.1 . . ?
C11 C16 C15 120.9(6) . . ?
C11 C16 H16 119.5 . . ?
C15 C16 H16 119.5 . . ?
C26 C21 C22 116.4(6) . . ?
C26 C21 Sn1 122.8(5) . . ?
C22 C21 Sn1 120.4(5) . . ?
C23 C22 C21 121.2(7) . . ?
C23 C22 H22 119.4 . . ?
C21 C22 H22 119.4 . . ?
C22 C23 C24 121.7(8) . . ?
C22 C23 H23 119.1 . . ?
C24 C23 H23 119.1 . . ?
C25 C24 C23 118.3(8) . . ?
C25 C24 H24 120.9 . . ?
C23 C24 H24 120.9 . . ?
C24 C25 C26 121.0(8) . . ?
C24 C25 H25 119.5 . . ?
C26 C25 H25 119.5 . . ?
C25 C26 C21 121.4(7) . . ?
C25 C26 H26 119.3 . . ?
C21 C26 H26 119.3 . . ?
C36 C31 C32 118.2(5) . . ?
C36 C31 Sn1 122.2(4) . . ?
C32 C31 Sn1 119.6(4) . . ?
C31 C32 C33 120.8(6) . . ?
C31 C32 H32 119.6 . . ?
C33 C32 H32 119.6 . . ?
C34 C33 C32 120.2(6) . . ?
C34 C33 H33 119.9 . . ?
C32 C33 H33 119.9 . . ?
C33 C34 C35 119.4(6) . . ?
C33 C34 H34 120.3 . . ?
C35 C34 H34 120.3 . . ?
C34 C35 C36 120.8(6) . . ?
C34 C35 H35 119.6 . . ?
C36 C35 H35 119.6 . . ?
C31 C36 C35 120.6(6) . . ?
C31 C36 H36 119.7 . . ?
C35 C36 H36 119.7 . . ?
C46 C41 C42 118.2(5) . . ?
C46 C41 Sn2 120.0(4) . . ?
C42 C41 Sn2 121.7(4) . . ?
C43 C42 C41 119.9(6) . . ?
C43 C42 H42 120.0 . . ?
C41 C42 H42 120.0 . . ?
C44 C43 C42 120.7(6) . . ?
C44 C43 H43 119.6 . . ?
C42 C43 H43 119.6 . . ?
C43 C44 C45 120.8(6) . . ?
C43 C44 H44 119.6 . . ?
C45 C44 H44 119.6 . . ?
C44 C45 C46 119.1(6) . . ?
C44 C45 H45 120.4 . . ?
C46 C45 H45 120.4 . . ?
C41 C46 C45 121.2(6) . . ?
C41 C46 H46 119.4 . . ?
C45 C46 H46 119.4 . . ?
C56 C51 C52 118.2(5) . . ?
C56 C51 Sn2 121.2(4) . . ?
C52 C51 Sn2 120.1(4) . . ?
C54 C52 C51 120.5(6) . . ?
C54 C52 H52 119.7 . . ?
C51 C52 H52 119.8 . . ?
C55 C53 C54 120.0(6) . . ?
C55 C53 H53 120.0 . . ?
C54 C53 H53 120.0 . . ?
C53 C54 C52 120.4(6) . . ?
C53 C54 H54 119.8 . . ?
C52 C54 H54 119.8 . . ?
C53 C55 C56 119.9(6) . . ?
C53 C55 H55 120.1 . . ?
C56 C55 H55 120.1 . . ?
C51 C56 C55 121.0(6) . . ?
C51 C56 H56 119.5 . . ?
C55 C56 H56 119.5 . . ?
C62 C61 C66 117.6(6) . . ?
C62 C61 Sn2 119.7(4) . . ?
C66 C61 Sn2 122.6(5) . . ?
C61 C62 C63 120.8(6) . . ?
C61 C62 H62 119.6 . . ?
C63 C62 H62 119.6 . . ?
C64 C63 C62 120.4(7) . . ?
C64 C63 H63 119.8 . . ?
C62 C63 H63 119.8 . . ?
C65 C64 C63 119.1(7) . . ?
C65 C64 H64 120.4 . . ?
C63 C64 H64 120.4 . . ?
C64 C65 C66 120.9(7) . . ?
C64 C65 H65 119.6 . . ?
C66 C65 H65 119.6 . . ?
C65 C66 C61 121.2(7) . . ?
C65 C66 H66 119.4 . . ?
C61 C66 H66 119.4 . . ?
C76 C71 C72 118.0(5) . . ?
C76 C71 Sn3 121.3(4) . . ?
C72 C71 Sn3 120.8(5) . . ?
C73 C72 C71 121.3(6) . . ?
C73 C72 H72 119.3 . . ?
C71 C72 H72 119.3 . . ?
C74 C73 C72 120.0(6) . . ?
C74 C73 H73 120.0 . . ?
C72 C73 H73 120.0 . . ?
C73 C74 C75 120.8(6) . . ?
C73 C74 H74 119.6 . . ?
C75 C74 H74 119.6 . . ?
C74 C75 C76 118.5(7) . . ?
C74 C75 H75 120.8 . . ?
C76 C75 H75 120.8 . . ?
C71 C76 C75 121.5(6) . . ?
C71 C76 H76 119.3 . . ?
C75 C76 H76 119.3 . . ?
C86 C81 C82 117.0(5) . . ?
C86 C81 Sn3 121.6(4) . . ?
C82 C81 Sn3 121.2(4) . . ?
C83 C82 C81 121.3(6) . . ?
C83 C82 H82 119.3 . . ?
C81 C82 H82 119.3 . . ?
C82 C83 C84 120.7(6) . . ?
C82 C83 H83 119.7 . . ?
C84 C83 H83 119.7 . . ?
C85 C84 C83 118.9(6) . . ?
C85 C84 H84 120.5 . . ?
C83 C84 H84 120.5 . . ?
C84 C85 C86 120.4(6) . . ?
C84 C85 H85 119.8 . . ?
C86 C85 H85 119.8 . . ?
C81 C86 C85 121.6(6) . . ?
C81 C86 H86 119.2 . . ?
C85 C86 H86 119.2 . . ?
C96 C91 C92 117.4(6) . . ?
C96 C91 Sn3 120.3(4) . . ?
C92 C91 Sn3 122.0(4) . . ?
C93 C92 C91 121.1(6) . . ?
C93 C92 H92 119.5 . . ?
C91 C92 H92 119.5 . . ?
C94 C93 C92 120.3(6) . . ?
C94 C93 H93 119.9 . . ?
C92 C93 H93 119.9 . . ?
C93 C94 C95 119.7(6) . . ?
C93 C94 H94 120.2 . . ?
C95 C94 H94 120.2 . . ?
C94 C95 C96 120.7(6) . . ?
C94 C95 H95 119.7 . . ?
C96 C95 H95 119.7 . . ?
C95 C96 C91 120.9(6) . . ?
C95 C96 H96 119.6 . . ?
C91 C96 H96 119.6 . . ?
C102 C101 C106 118.3(5) . . ?
C102 C101 Sn4 120.9(4) . . ?
C106 C101 Sn4 120.7(4) . . ?
C101 C102 C103 121.0(6) . . ?
C101 C102 H102 119.5 . . ?
C103 C102 H102 119.5 . . ?
C104 C103 C102 120.3(6) . . ?
C104 C103 H103 119.8 . . ?
C102 C103 H103 119.8 . . ?
C103 C104 C105 119.8(6) . . ?
C103 C104 H104 120.1 . . ?
C105 C104 H104 120.1 . . ?
C104 C105 C106 120.9(7) . . ?
C104 C105 H105 119.5 . . ?
C106 C105 H105 119.5 . . ?
C101 C106 C105 119.6(6) . . ?
C101 C106 H106 120.2 . . ?
C105 C106 H106 120.2 . . ?
C116 C111 C112 117.2(5) . . ?
C116 C111 Sn4 121.0(4) . . ?
C112 C111 Sn4 121.7(4) . . ?
C113 C112 C111 120.5(6) . . ?
C113 C112 H112 119.7 . . ?
C111 C112 H112 119.7 . . ?
C114 C113 C112 121.5(6) . . ?
C114 C113 H113 119.3 . . ?
C112 C113 H113 119.3 . . ?
C113 C114 C115 118.6(6) . . ?
C113 C114 H114 120.7 . . ?
C115 C114 H114 120.7 . . ?
C114 C115 C116 120.2(7) . . ?
C114 C115 H115 119.9 . . ?
C116 C115 H115 119.9 . . ?
C111 C116 C115 122.0(6) . . ?
C111 C116 H116 119.0 . . ?
C115 C116 H116 119.0 . . ?
C126 C121 C122 118.3(5) . . ?
C126 C121 Sn4 121.1(4) . . ?
C122 C121 Sn4 120.6(4) . . ?
C121 C122 C123 119.3(6) . . ?
C121 C122 H122 120.3 . . ?
C123 C122 H122 120.3 . . ?
C124 C123 C122 121.3(6) . . ?
C124 C123 H123 119.4 . . ?
C122 C123 H123 119.4 . . ?
C123 C124 C125 120.6(6) . . ?
C123 C124 H124 119.7 . . ?
C125 C124 H124 119.7 . . ?
C124 C125 C126 119.2(6) . . ?
C124 C125 H125 120.4 . . ?
C126 C125 H125 120.4 . . ?
C121 C126 C125 121.3(6) . . ?
C121 C126 H126 119.3 . . ?
C125 C126 H126 119.3 . . ?

loop_
_geom_bond_atom_site_label_1
_geom_bond_atom_site_label_2
_geom_bond_distance
_geom_bond_site_symmetry_2
_geom_bond_publ_flag
Sn1 C21 2.133(6) . ?
Sn1 C31 2.142(5) . ?
Sn1 C11 2.154(6) . ?
Sn1 C1 2.152(5) . ?
Sn2 C61 2.144(6) . ?
Sn2 C1 2.140(5) . ?
Sn2 C51 2.131(5) . ?
Sn2 C41 2.144(5) . ?
Sn3 C91 2.140(6) . ?
Sn3 C81 2.139(5) . ?
Sn3 C71 2.144(5) . ?
Sn3 C2 2.153(6) . ?
Sn4 C2 2.121(6) . ?
Sn4 C111 2.135(6) . ?
Sn4 C121 2.136(5) . ?
Sn4 C101 2.142(5) . ?
C1 H1A 0.9900 . ?
C1 H1B 0.9900 . ?
C2 H2A 0.9900 . ?
C2 H2B 0.9900 . ?
C11 C16 1.385(8) . ?
C11 C12 1.382(8) . ?
C12 C13 1.379(9) . ?
C12 H12 0.9500 . ?
C13 C14 1.362(10) . ?
C13 H13 0.9500 . ?
C14 C15 1.364(10) . ?
C14 H14 0.9500 . ?
C15 C16 1.392(9) . ?
C15 H15 0.9500 . ?
C16 H16 0.9500 . ?
C21 C26 1.393(9) . ?
C21 C22 1.404(9) . ?
C22 C23 1.355(11) . ?
C22 H22 0.9500 . ?
C23 C24 1.388(12) . ?
C23 H23 0.9500 . ?
C24 C25 1.354(11) . ?
C24 H24 0.9500 . ?
C25 C26 1.387(9) . ?
C25 H25 0.9500 . ?
C26 H26 0.9500 . ?
C31 C36 1.404(8) . ?
C31 C32 1.385(8) . ?
C32 C33 1.390(9) . ?
C32 H32 0.9500 . ?
C33 C34 1.393(10) . ?
C33 H33 0.9500 . ?
C34 C35 1.364(9) . ?
C34 H34 0.9500 . ?
C35 C36 1.386(8) . ?
C35 H35 0.9500 . ?
C36 H36 0.9500 . ?
C41 C46 1.385(8) . ?
C41 C42 1.399(8) . ?
C42 C43 1.381(8) . ?
C42 H42 0.9500 . ?
C43 C44 1.367(10) . ?
C43 H43 0.9500 . ?
C44 C45 1.364(9) . ?
C44 H44 0.9500 . ?
C45 C46 1.396(8) . ?
C45 H45 0.9500 . ?
C46 H46 0.9500 . ?
C51 C56 1.383(8) . ?
C51 C52 1.407(7) . ?
C52 C54 1.375(8) . ?
C52 H52 0.9500 . ?
C53 C55 1.379(9) . ?
C53 C54 1.379(9) . ?
C53 H53 0.9500 . ?
C54 H54 0.9500 . ?
C55 C56 1.387(8) . ?
C55 H55 0.9500 . ?
C56 H56 0.9500 . ?
C61 C62 1.381(8) . ?
C61 C66 1.405(8) . ?
C62 C63 1.402(9) . ?
C62 H62 0.9500 . ?
C63 C64 1.369(11) . ?
C63 H63 0.9500 . ?
C64 C65 1.382(11) . ?
C64 H64 0.9500 . ?
C65 C66 1.367(9) . ?
C65 H65 0.9500 . ?
C66 H66 0.9500 . ?
C71 C76 1.382(8) . ?
C71 C72 1.398(8) . ?
C72 C73 1.368(9) . ?
C72 H72 0.9500 . ?
C73 C74 1.375(10) . ?
C73 H73 0.9500 . ?
C74 C75 1.386(10) . ?
C74 H74 0.9500 . ?
C75 C76 1.400(8) . ?
C75 H75 0.9500 . ?
C76 H76 0.9500 . ?
C81 C86 1.390(8) . ?
C81 C82 1.399(8) . ?
C82 C83 1.373(8) . ?
C82 H82 0.9500 . ?
C83 C84 1.395(9) . ?
C83 H83 0.9500 . ?
C84 C85 1.366(9) . ?
C84 H84 0.9500 . ?
C85 C86 1.391(8) . ?
C85 H85 0.9500 . ?
C86 H86 0.9500 . ?
C91 C96 1.395(8) . ?
C91 C92 1.394(8) . ?
C92 C93 1.393(9) . ?
C92 H92 0.9500 . ?
C93 C94 1.361(9) . ?
C93 H93 0.9500 . ?
C94 C95 1.377(9) . ?
C94 H94 0.9500 . ?
C95 C96 1.380(9) . ?
C95 H95 0.9500 . ?
C96 H96 0.9500 . ?
C101 C102 1.385(8) . ?
C101 C106 1.396(8) . ?
C102 C103 1.387(8) . ?
C102 H102 0.9500 . ?
C103 C104 1.364(10) . ?
C103 H103 0.9500 . ?
C104 C105 1.365(10) . ?
C104 H104 0.9500 . ?
C105 C106 1.398(8) . ?
C105 H105 0.9500 . ?
C106 H106 0.9500 . ?
C111 C116 1.384(8) . ?
C111 C112 1.393(8) . ?
C112 C113 1.377(9) . ?
C112 H112 0.9500 . ?
C113 C114 1.360(10) . ?
C113 H113 0.9500 . ?
C114 C115 1.388(10) . ?
C114 H114 0.9500 . ?
C115 C116 1.366(9) . ?
C115 H115 0.9500 . ?
C116 H116 0.9500 . ?
C121 C126 1.394(8) . ?
C121 C122 1.399(7) . ?
C122 C123 1.400(8) . ?
C122 H122 0.9500 . ?
C123 C124 1.354(10) . ?
C123 H123 0.9500 . ?
C124 C125 1.377(10) . ?
C124 H124 0.9500 . ?
C125 C126 1.392(8) . ?
C125 H125 0.9500 . ?
C126 H126 0.9500 . ?

loop_
_geom_torsion_atom_site_label_1
_geom_torsion_atom_site_label_2
_geom_torsion_atom_site_label_3
_geom_torsion_atom_site_label_4
_geom_torsion
_geom_torsion_site_symmetry_1
_geom_torsion_site_symmetry_2
_geom_torsion_site_symmetry_3
_geom_torsion_site_symmetry_4
_geom_torsion_publ_flag
C61 Sn2 C1 Sn1 -90.4(3) . . . . ?
C51 Sn2 C1 Sn1 30.7(4) . . . . ?
C41 Sn2 C1 Sn1 153.2(3) . . . . ?
C21 Sn1 C1 Sn2 -83.7(3) . . . . ?
C31 Sn1 C1 Sn2 42.5(4) . . . . ?
C11 Sn1 C1 Sn2 162.6(3) . . . . ?
C111 Sn4 C2 Sn3 89.9(3) . . . . ?
C121 Sn4 C2 Sn3 -151.2(3) . . . . ?
C101 Sn4 C2 Sn3 -32.1(4) . . . . ?
C91 Sn3 C2 Sn4 -162.0(3) . . . . ?
C81 Sn3 C2 Sn4 -44.3(4) . . . . ?
C71 Sn3 C2 Sn4 77.3(4) . . . . ?
C21 Sn1 C11 C16 21.8(5) . . . . ?
C31 Sn1 C11 C16 -96.3(5) . . . . ?
C1 Sn1 C11 C16 139.9(5) . . . . ?
C21 Sn1 C11 C12 -155.3(5) . . . . ?
C31 Sn1 C11 C12 86.6(5) . . . . ?
C1 Sn1 C11 C12 -37.2(6) . . . . ?
C16 C11 C12 C13 -0.6(9) . . . . ?
Sn1 C11 C12 C13 176.6(5) . . . . ?
C11 C12 C13 C14 0.1(11) . . . . ?
C12 C13 C14 C15 0.3(11) . . . . ?
C13 C14 C15 C16 -0.2(11) . . . . ?
C12 C11 C16 C15 0.6(9) . . . . ?
Sn1 C11 C16 C15 -176.7(5) . . . . ?
C14 C15 C16 C11 -0.2(10) . . . . ?
C31 Sn1 C21 C26 14.9(5) . . . . ?
C11 Sn1 C21 C26 -100.6(5) . . . . ?
C1 Sn1 C21 C26 142.4(5) . . . . ?
C31 Sn1 C21 C22 -172.3(5) . . . . ?
C11 Sn1 C21 C22 72.2(5) . . . . ?
C1 Sn1 C21 C22 -44.8(6) . . . . ?
C26 C21 C22 C23 -2.0(11) . . . . ?
Sn1 C21 C22 C23 -175.2(7) . . . . ?
C21 C22 C23 C24 2.2(14) . . . . ?
C22 C23 C24 C25 -2.1(14) . . . . ?
C23 C24 C25 C26 2.0(13) . . . . ?
C24 C25 C26 C21 -1.9(11) . . . . ?
C22 C21 C26 C25 1.8(9) . . . . ?
Sn1 C21 C26 C25 174.9(5) . . . . ?
C21 Sn1 C31 C36 55.5(5) . . . . ?
C11 Sn1 C31 C36 168.6(5) . . . . ?
C1 Sn1 C31 C36 -70.4(5) . . . . ?
C21 Sn1 C31 C32 -125.7(4) . . . . ?
C11 Sn1 C31 C32 -12.5(5) . . . . ?
C1 Sn1 C31 C32 108.5(5) . . . . ?
C36 C31 C32 C33 -0.2(9) . . . . ?
Sn1 C31 C32 C33 -179.1(5) . . . . ?
C31 C32 C33 C34 1.3(10) . . . . ?
C32 C33 C34 C35 -1.8(11) . . . . ?
C33 C34 C35 C36 1.4(10) . . . . ?
C32 C31 C36 C35 -0.2(9) . . . . ?
Sn1 C31 C36 C35 178.6(5) . . . . ?
C34 C35 C36 C31 -0.3(10) . . . . ?
C61 Sn2 C41 C46 -83.8(5) . . . . ?
C1 Sn2 C41 C46 35.6(5) . . . . ?
C51 Sn2 C41 C46 157.5(5) . . . . ?
C61 Sn2 C41 C42 96.2(5) . . . . ?
C1 Sn2 C41 C42 -144.5(5) . . . . ?
C51 Sn2 C41 C42 -22.5(5) . . . . ?
C46 C41 C42 C43 2.2(9) . . . . ?
Sn2 C41 C42 C43 -177.7(5) . . . . ?
C41 C42 C43 C44 -1.2(10) . . . . ?
C42 C43 C44 C45 -0.2(12) . . . . ?
C43 C44 C45 C46 0.6(11) . . . . ?
C42 C41 C46 C45 -1.9(9) . . . . ?
Sn2 C41 C46 C45 178.1(5) . . . . ?
C44 C45 C46 C41 0.5(10) . . . . ?
C61 Sn2 C51 C56 154.3(4) . . . . ?
C1 Sn2 C51 C56 31.8(5) . . . . ?
C41 Sn2 C51 C56 -88.2(5) . . . . ?
C61 Sn2 C51 C52 -18.1(5) . . . . ?
C1 Sn2 C51 C52 -140.7(4) . . . . ?
C41 Sn2 C51 C52 99.4(4) . . . . ?
C56 C51 C52 C54 -0.9(8) . . . . ?
Sn2 C51 C52 C54 171.8(4) . . . . ?
C55 C53 C54 C52 1.3(9) . . . . ?
C51 C52 C54 C53 -0.8(9) . . . . ?
C54 C53 C55 C56 -0.3(9) . . . . ?
C52 C51 C56 C55 2.0(8) . . . . ?
Sn2 C51 C56 C55 -170.6(4) . . . . ?
C53 C55 C56 C51 -1.4(9) . . . . ?
C1 Sn2 C61 C62 -117.9(4) . . . . ?
C51 Sn2 C61 C62 119.7(4) . . . . ?
C41 Sn2 C61 C62 -1.1(5) . . . . ?
C1 Sn2 C61 C66 58.0(5) . . . . ?
C51 Sn2 C61 C66 -64.4(5) . . . . ?
C41 Sn2 C61 C66 174.9(5) . . . . ?
C66 C61 C62 C63 0.7(8) . . . . ?
Sn2 C61 C62 C63 176.8(4) . . . . ?
C61 C62 C63 C64 -2.0(10) . . . . ?
C62 C63 C64 C65 1.9(11) . . . . ?
C63 C64 C65 C66 -0.6(11) . . . . ?
C64 C65 C66 C61 -0.7(11) . . . . ?
C62 C61 C66 C65 0.6(9) . . . . ?
Sn2 C61 C66 C65 -175.4(5) . . . . ?
C91 Sn3 C71 C76 171.0(4) . . . . ?
C81 Sn3 C71 C76 52.6(5) . . . . ?
C2 Sn3 C71 C76 -73.7(5) . . . . ?
C91 Sn3 C71 C72 -7.6(5) . . . . ?
C81 Sn3 C71 C72 -126.0(4) . . . . ?
C2 Sn3 C71 C72 107.7(4) . . . . ?
C76 C71 C72 C73 1.0(8) . . . . ?
Sn3 C71 C72 C73 179.7(4) . . . . ?
C71 C72 C73 C74 -0.9(9) . . . . ?
C72 C73 C74 C75 0.9(9) . . . . ?
C73 C74 C75 C76 -0.8(9) . . . . ?
C72 C71 C76 C75 -1.0(8) . . . . ?
Sn3 C71 C76 C75 -179.7(4) . . . . ?
C74 C75 C76 C71 0.9(9) . . . . ?
C91 Sn3 C81 C86 59.3(5) . . . . ?
C71 Sn3 C81 C86 -179.0(4) . . . . ?
C2 Sn3 C81 C86 -56.3(5) . . . . ?
C91 Sn3 C81 C82 -115.1(4) . . . . ?
C71 Sn3 C81 C82 6.5(5) . . . . ?
C2 Sn3 C81 C82 129.2(4) . . . . ?
C86 C81 C82 C83 -0.6(8) . . . . ?
Sn3 C81 C82 C83 174.1(4) . . . . ?
C81 C82 C83 C84 -0.5(9) . . . . ?
C82 C83 C84 C85 0.6(9) . . . . ?
C83 C84 C85 C86 0.4(9) . . . . ?
C82 C81 C86 C85 1.6(8) . . . . ?
Sn3 C81 C86 C85 -173.0(4) . . . . ?
C84 C85 C86 C81 -1.5(9) . . . . ?
C81 Sn3 C91 C96 -173.1(4) . . . . ?
C71 Sn3 C91 C96 68.5(5) . . . . ?
C2 Sn3 C91 C96 -50.0(5) . . . . ?
C81 Sn3 C91 C92 1.0(5) . . . . ?
C71 Sn3 C91 C92 -117.4(4) . . . . ?
C2 Sn3 C91 C92 124.1(5) . . . . ?
C96 C91 C92 C93 2.2(8) . . . . ?
Sn3 C91 C92 C93 -172.1(5) . . . . ?
C91 C92 C93 C94 -1.0(10) . . . . ?
C92 C93 C94 C95 -1.5(10) . . . . ?
C93 C94 C95 C96 2.8(10) . . . . ?
C94 C95 C96 C91 -1.6(9) . . . . ?
C92 C91 C96 C95 -0.9(8) . . . . ?
Sn3 C91 C96 C95 173.5(5) . . . . ?
C2 Sn4 C101 C102 79.7(5) . . . . ?
C111 Sn4 C101 C102 -42.8(5) . . . . ?
C121 Sn4 C101 C102 -159.1(4) . . . . ?
C2 Sn4 C101 C106 -102.7(5) . . . . ?
C111 Sn4 C101 C106 134.8(5) . . . . ?
C121 Sn4 C101 C106 18.5(5) . . . . ?
C106 C101 C102 C103 -0.2(9) . . . . ?
Sn4 C101 C102 C103 177.4(5) . . . . ?
C101 C102 C103 C104 1.2(10) . . . . ?
C102 C103 C104 C105 -1.1(11) . . . . ?
C103 C104 C105 C106 0.1(12) . . . . ?
C102 C101 C106 C105 -0.8(9) . . . . ?
Sn4 C101 C106 C105 -178.4(5) . . . . ?
C104 C105 C106 C101 0.9(11) . . . . ?
C2 Sn4 C111 C116 -178.2(4) . . . . ?
C121 Sn4 C111 C116 62.4(5) . . . . ?
C101 Sn4 C111 C116 -51.9(5) . . . . ?
C2 Sn4 C111 C112 4.1(5) . . . . ?
C121 Sn4 C111 C112 -115.2(5) . . . . ?
C101 Sn4 C111 C112 130.4(5) . . . . ?
C116 C111 C112 C113 -0.8(9) . . . . ?
Sn4 C111 C112 C113 176.9(5) . . . . ?
C111 C112 C113 C114 0.5(10) . . . . ?
C112 C113 C114 C115 0.2(11) . . . . ?
C113 C114 C115 C116 -0.6(10) . . . . ?
C112 C111 C116 C115 0.4(8) . . . . ?
Sn4 C111 C116 C115 -177.4(4) . . . . ?
C114 C115 C116 C111 0.3(9) . . . . ?
C2 Sn4 C121 C126 58.9(5) . . . . ?
C111 Sn4 C121 C126 178.0(4) . . . . ?
C101 Sn4 C121 C126 -66.1(5) . . . . ?
C2 Sn4 C121 C122 -121.5(5) . . . . ?
C111 Sn4 C121 C122 -2.3(5) . . . . ?
C101 Sn4 C121 C122 113.6(5) . . . . ?
C126 C121 C122 C123 -0.3(8) . . . . ?
Sn4 C121 C122 C123 180.0(4) . . . . ?
C121 C122 C123 C124 -1.3(9) . . . . ?
C122 C123 C124 C125 1.8(10) . . . . ?
C123 C124 C125 C126 -0.6(10) . . . . ?
C122 C121 C126 C125 1.5(9) . . . . ?
Sn4 C121 C126 C125 -178.8(5) . . . . ?
C124 C125 C126 C121 -1.1(10) . . . . ?
